data_7703299
loop_
_publ_author_name
'Noor, Awal'
'Qayyum, Sadaf'
'Schwarz, Stefan'
'Dietel, Thomas'
'Kempe, Rhett'

_publ_section_title
;
 Formation of a dimeric tungsten(i) complex via C-H activation.
;
_journal_issue 6
_journal_name_full 'Dalton transactions (Cambridge, England : 2003)'
_journal_page_first 1992
_journal_page_last 1996
_journal_paper_doi 10.1039/c9dt04847b
_journal_volume 49
_journal_year 2020
_chemical_absolute_configuration -
_chemical_formula_moiety 'C99.97 H156.95 K2 N8 O11.96 W2, 2 (C6D6) '
_chemical_formula_sum 'C99.97 H156.95 K2 N8 O11.96 W2'
_chemical_formula_weight 2108.19
_space_group_crystal_system monoclinic
_space_group_IT_number 4
_space_group_name_Hall 'P 2yb'
_space_group_name_H-M_alt 'P 1 21 1'
_atom_sites_solution_hydrogens geom
_audit_creation_method SHELXL-2016/6
_audit_update_record
;
2019-10-22 deposited with the CCDC.	2020-01-15 downloaded from the CCDC.
;
_cell_angle_alpha 90.000(5)
_cell_angle_beta 93.678(5)
_cell_angle_gamma 90.000(5)
_cell_formula_units_Z 2
_cell_length_a 13.358(5)
_cell_length_b 24.830(5)
_cell_length_c 17.125(5)
_cell_measurement_reflns_used 16566
_cell_measurement_temperature 133(2)
_cell_measurement_theta_max 24.895
_cell_measurement_theta_min 2.16
_cell_volume 5668(3)
_computing_cell_refinement STOE-XAREA
_computing_data_collection STOE-XAREA
_computing_data_reduction STOE-XAREA
_computing_structure_refinement 'SHELXL-2016/6 (Sheldrick, 2016)'
_computing_structure_solution SIR-97
_diffrn_ambient_temperature 133(2)
_diffrn_measured_fraction_theta_full 0.992
_diffrn_measured_fraction_theta_max 0.992
_diffrn_measurement_device_type STOE-STADIVARI
_diffrn_measurement_method omega-scan
_diffrn_radiation_type MoK\a
_diffrn_radiation_wavelength 0.71069
_diffrn_reflns_av_R_equivalents 0.0493
_diffrn_reflns_av_unetI/netI 0.0957
_diffrn_reflns_Laue_measured_fraction_full 0.992
_diffrn_reflns_Laue_measured_fraction_max 0.992
_diffrn_reflns_limit_h_max 15
_diffrn_reflns_limit_h_min -10
_diffrn_reflns_limit_k_max 29
_diffrn_reflns_limit_k_min -27
_diffrn_reflns_limit_l_max 20
_diffrn_reflns_limit_l_min -19
_diffrn_reflns_number 24629
_diffrn_reflns_point_group_measured_fraction_full 0.993
_diffrn_reflns_point_group_measured_fraction_max 0.993
_diffrn_reflns_theta_full 24.750
_diffrn_reflns_theta_max 24.750
_diffrn_reflns_theta_min 2.159
_exptl_absorpt_coefficient_mu 2.156
_exptl_absorpt_correction_T_max 0.9581
_exptl_absorpt_correction_T_min 0.8257
_exptl_absorpt_correction_type numerical
_exptl_crystal_colour purple
_exptl_crystal_density_diffrn 1.235
_exptl_crystal_description block
_exptl_crystal_F_000 2189
_exptl_crystal_size_max 0.146
_exptl_crystal_size_mid 0.082
_exptl_crystal_size_min 0.042
_refine_diff_density_max 2.224
_refine_diff_density_min -1.907
_refine_diff_density_rms 0.180
_refine_ls_abs_structure_details
;
 Refined as an inversion twin.
;
_refine_ls_abs_structure_Flack 0.51(3)
_refine_ls_extinction_coef 0.0062(5)
_refine_ls_extinction_expression Fc^*^=kFc[1+0.001xFc^2^\l^3^/sin(2\q)]^-1/4^
_refine_ls_extinction_method 'SHELXL-2016/6 (Sheldrick 2016)'
_refine_ls_goodness_of_fit_ref 1.053
_refine_ls_hydrogen_treatment constr
_refine_ls_matrix_type full
_refine_ls_number_parameters 1123
_refine_ls_number_reflns 14747
_refine_ls_number_restraints 349
_refine_ls_restrained_S_all 1.045
_refine_ls_R_factor_all 0.1214
_refine_ls_R_factor_gt 0.0858
_refine_ls_shift/su_max 0.008
_refine_ls_shift/su_mean 0.000
_refine_ls_structure_factor_coef Fsqd
_refine_ls_weighting_details 'w=1/[\s^2^(Fo^2^)+(0.1160P)^2^+26.1994P] where P=(Fo^2^+2Fc^2^)/3'
_refine_ls_weighting_scheme calc
_refine_ls_wR_factor_gt 0.2061
_refine_ls_wR_factor_ref 0.2335
_reflns_Friedel_coverage 0.952
_reflns_Friedel_fraction_full 0.994
_reflns_Friedel_fraction_max 0.994
_reflns_number_gt 10611
_reflns_number_total 14747
_reflns_threshold_expression 'I > 2\s(I)'
_cod_data_source_file c9dt04847b2.cif
_cod_data_source_block shelx
_cod_depositor_comments 'Adding full bibliography for 7703297--7703299.cif.'
_cod_original_sg_symbol_H-M 'P 21'
_cod_database_code 7703299
_shelx_shelxl_version_number 2016/6
_shelx_space_group_comment
;
The symmetry employed for this shelxl refinement is uniquely defined
by the following loop, which should always be used as a source of
symmetry information in preference to the above space-group names.
They are only intended as comments.
;

loop_
_space_group_symop_operation_xyz
'x, y, z'
'-x, y+1/2, -z'

loop_
_atom_site_label
_atom_site_type_symbol
_atom_site_fract_x
_atom_site_fract_y
_atom_site_fract_z
_atom_site_U_iso_or_equiv
_atom_site_adp_type
_atom_site_occupancy
_atom_site_site_symmetry_order
_atom_site_calc_flag
_atom_site_refinement_flags_posn
_atom_site_refinement_flags_adp
_atom_site_refinement_flags_occupancy
W1 W 0.48394(8) 0.26848(4) 0.27752(6) 0.0560(3) Uani 1 1 d . U .
W2 W 0.44323(8) 0.18336(4) 0.24719(6) 0.0550(3) Uani 1 1 d . U .
K3 K 0.7758(4) 0.1521(2) 0.6474(4) 0.0600(14) Uani 1 1 d . . .
K4 K 1.1637(5) 0.2951(3) 0.8733(4) 0.0678(16) Uani 1 1 d . . .
N3 N 0.3630(12) 0.1786(11) 0.3493(10) 0.045(4) Uani 1 1 d . . .
O1 O 0.6984(14) 0.1472(10) 0.4943(11) 0.073(6) Uani 1 1 d . . .
C33 C 0.3161(14) 0.0855(8) 0.3117(12) 0.034(4) Uani 1 1 d . U .
N4 N 0.3927(14) 0.2679(12) 0.3767(10) 0.049(4) Uani 1 1 d . U .
O2 O 0.5696(13) 0.1548(10) 0.6176(12) 0.079(6) Uani 1 1 d . . .
C51 C 0.306(2) 0.2162(11) 0.4667(14) 0.052(6) Uani 1 1 d . . .
H51 H 0.300958 0.246657 0.499899 0.063 Uiso 1 1 calc R U .
N1 N 0.5751(16) 0.2789(8) 0.1711(13) 0.056(6) Uani 1 1 d . U .
O11 O 0.9715(16) 0.3464(9) 0.8865(14) 0.084(6) Uani 1 1 d . U .
O3 O 0.7716(19) 0.0659(10) 0.7536(15) 0.088(7) Uani 1 1 d . . .
C19 C 0.604(2) 0.2425(14) 0.0468(15) 0.068(8) Uani 1 1 d . . .
H19 H 0.595361 0.214545 0.009083 0.081 Uiso 1 1 calc R U .
C48 C 0.3142(19) 0.1320(10) 0.3690(16) 0.050(6) Uani 1 1 d . . .
C17 C 0.650(2) 0.3289(14) 0.0830(17) 0.064(7) Uani 1 1 d . U .
H17 H 0.677770 0.362054 0.067641 0.077 Uiso 1 1 calc R U .
N2 N 0.5222(14) 0.1893(11) 0.1480(13) 0.060(5) Uani 1 1 d . U .
C49 C 0.263(2) 0.1261(12) 0.4321(16) 0.057(6) Uani 1 1 d . U .
H49 H 0.226605 0.093864 0.439630 0.069 Uiso 1 1 calc R U .
C54 C 0.272(2) 0.3372(10) 0.3887(15) 0.055(6) Uani 1 1 d . . .
O7 O 1.0993(13) 0.1879(9) 0.8583(11) 0.067(4) Uani 1 1 d . U .
C1 C 0.6378(17) 0.3641(10) 0.2173(15) 0.050(6) Uani 1 1 d . U .
C58 C 0.428(2) 0.3402(11) 0.4693(18) 0.064(7) Uani 1 1 d . . .
O5 O 0.7978(15) 0.2346(9) 0.7638(14) 0.079(6) Uani 1 1 d . . .
C34 C 0.386(2) 0.0495(13) 0.3155(19) 0.071(8) Uani 1 1 d . . .
C53 C 0.369(3) 0.3150(11) 0.4150(18) 0.068(9) Uani 1 1 d . . .
O6 O 0.9153(16) 0.2396(9) 0.6311(13) 0.079(6) Uani 1 1 d . . .
N6 N 0.6376(18) 0.1512(14) 0.7816(16) 0.084(8) Uani 1 1 d . . .
C92 C 1.330(3) 0.2957(16) 1.046(2) 0.087(10) Uani 1 1 d . U .
H92A H 1.349166 0.302829 1.101487 0.104 Uiso 1 1 calc R U .
H92B H 1.353760 0.259067 1.033210 0.104 Uiso 1 1 calc R U .
C62 C 0.2043(19) 0.3122(11) 0.3280(16) 0.059(6) Uani 1 1 d . . .
H62 H 0.243787 0.283905 0.302083 0.070 Uiso 1 1 calc R U .
N7 N 1.0257(17) 0.2509(10) 0.9874(15) 0.070(6) Uani 1 1 d . U .
C28 C 0.385(2) 0.1640(17) -0.0581(14) 0.088(12) Uani 1 1 d . . .
H28A H 0.320593 0.181306 -0.072612 0.132 Uiso 1 1 calc R U .
H28B H 0.439308 0.190281 -0.061775 0.132 Uiso 1 1 calc R U .
H28C H 0.395418 0.133922 -0.093773 0.132 Uiso 1 1 calc R U .
O8 O 1.1931(16) 0.2322(9) 0.7360(13) 0.074(10) Uani 0.96(7) 1 d . U P
C22 C 0.649(2) 0.1173(13) 0.119(2) 0.073(9) Uani 1 1 d . . .
C24 C 0.603(3) 0.0488(12) 0.0273(18) 0.071(8) Uani 1 1 d . U .
H24 H 0.621088 0.016877 0.001159 0.085 Uiso 1 1 calc R U .
O9 O 1.3624(18) 0.3181(10) 0.9173(15) 0.090(7) Uani 1 1 d . U .
O10 O 1.2233(15) 0.2976(10) 1.0334(14) 0.082(6) Uani 1 1 d . U .
C36 C 0.308(2) -0.0008(10) 0.2027(19) 0.064(7) Uani 1 1 d . . .
C68 C 0.540(2) 0.1398(16) 0.5437(16) 0.078(9) Uani 1 1 d . . .
H68A H 0.468343 0.148431 0.532974 0.093 Uiso 1 1 calc R U .
H68B H 0.548496 0.100358 0.538263 0.093 Uiso 1 1 calc R U .
C23 C 0.674(2) 0.0722(15) 0.0864(18) 0.076(9) Uani 1 1 d . . .
H23 H 0.736166 0.055181 0.100489 0.092 Uiso 1 1 calc R U .
C35 C 0.387(3) 0.0068(14) 0.254(2) 0.093(11) Uani 1 1 d . . .
H35 H 0.443835 -0.015734 0.252006 0.111 Uiso 1 1 calc R U .
C38 C 0.227(2) 0.0761(12) 0.2594(17) 0.066(7) Uani 1 1 d . . .
C70 C 0.533(2) 0.1630(15) 0.7516(18) 0.084(10) Uani 1 1 d . . .
H70A H 0.524968 0.202440 0.745108 0.101 Uiso 1 1 calc R U .
H70B H 0.486096 0.150665 0.790045 0.101 Uiso 1 1 calc R U .
C52 C 0.355(2) 0.2223(10) 0.4002(18) 0.051(7) Uani 1 1 d . . .
C2 C 0.568(3) 0.4086(13) 0.2283(16) 0.078(9) Uani 1 1 d . . .
C94 C 1.066(2) 0.2658(17) 1.062(2) 0.089(9) Uani 1 1 d . U .
H94A H 1.031813 0.244720 1.101842 0.107 Uiso 1 1 calc R U .
H94B H 1.050761 0.304252 1.070924 0.107 Uiso 1 1 calc R U .
C21 C 0.550(2) 0.1415(12) 0.1089(19) 0.061(8) Uani 1 1 d . . .
C18 C 0.649(3) 0.2885(14) 0.0312(18) 0.086(10) Uani 1 1 d . U .
H18 H 0.681397 0.292644 -0.016387 0.103 Uiso 1 1 calc R U .
C65 C 0.861(2) 0.1438(15) 0.445(2) 0.081(9) Uani 1 1 d . U .
H65A H 0.851841 0.104563 0.436711 0.098 Uiso 1 1 calc R U .
H65B H 0.901564 0.157561 0.402992 0.098 Uiso 1 1 calc R U .
O4 O 0.9188(19) 0.0669(11) 0.6381(18) 0.109(9) Uani 1 1 d . U .
C63 C 0.163(3) 0.3523(14) 0.261(2) 0.087(10) Uani 1 1 d . . .
H63A H 0.118445 0.332684 0.223534 0.131 Uiso 1 1 calc R U .
H63B H 0.125306 0.381416 0.284803 0.131 Uiso 1 1 calc R U .
H63C H 0.219138 0.367514 0.234802 0.131 Uiso 1 1 calc R U .
O12 O 1.119(2) 0.3951(12) 0.8024(18) 0.112(9) Uani 1 1 d . U .
C27 C 0.385(2) 0.1425(13) 0.0274(19) 0.071(8) Uani 1 1 d . . .
H27 H 0.372566 0.172626 0.064412 0.086 Uiso 1 1 calc R U .
C77 C 0.965(3) 0.2035(15) 0.514(2) 0.092(10) Uani 1 1 d . U .
H77A H 0.917376 0.227936 0.484982 0.110 Uiso 1 1 calc R U .
H77B H 1.023773 0.198782 0.482969 0.110 Uiso 1 1 calc R U .
C31 C 0.8010(17) 0.1718(15) 0.138(2) 0.081(10) Uani 1 1 d . . .
H31A H 0.766658 0.198151 0.103230 0.121 Uiso 1 1 calc R U .
H31B H 0.847216 0.190530 0.175660 0.121 Uiso 1 1 calc R U .
H31C H 0.838699 0.146594 0.107184 0.121 Uiso 1 1 calc R U .
C8 C 0.832(2) 0.2916(19) 0.335(2) 0.104(13) Uani 1 1 d . . .
H8A H 0.777111 0.281814 0.367078 0.156 Uiso 1 1 calc R U .
H8B H 0.874857 0.260092 0.327792 0.156 Uiso 1 1 calc R U .
H8C H 0.872175 0.320398 0.360564 0.156 Uiso 1 1 calc R U .
C82 C 0.674(2) 0.1966(13) 0.8385(18) 0.076(9) Uani 1 1 d . . .
H82A H 0.618928 0.205124 0.872850 0.092 Uiso 1 1 calc R U .
H82B H 0.731160 0.183055 0.872212 0.092 Uiso 1 1 calc R U .
C37 C 0.218(2) 0.0330(15) 0.214(2) 0.085(10) Uani 1 1 d . . .
H37 H 0.155231 0.023723 0.189031 0.102 Uiso 1 1 calc R U .
C71 C 0.638(2) 0.0985(15) 0.818(2) 0.079(8) Uani 1 1 d . . .
H71A H 0.606985 0.101712 0.869437 0.095 Uiso 1 1 calc R U .
H71B H 0.595079 0.073858 0.785176 0.095 Uiso 1 1 calc R U .
C7 C 0.7905(19) 0.3108(16) 0.257(2) 0.083(10) Uani 1 1 d . . .
H7 H 0.752535 0.280474 0.230289 0.100 Uiso 1 1 calc R U .
C16 C 0.614(2) 0.3272(13) 0.1551(18) 0.061(7) Uani 1 1 d . U .
C76 C 0.994(2) 0.1098(14) 0.5336(18) 0.080(9) Uani 1 1 d . U .
H76A H 1.018595 0.099109 0.482549 0.096 Uiso 1 1 calc R U .
H76B H 1.051413 0.123384 0.567185 0.096 Uiso 1 1 calc R U .
C55 C 0.245(2) 0.3848(12) 0.425(2) 0.080(10) Uani 1 1 d . U .
H55 H 0.181306 0.399976 0.411012 0.096 Uiso 1 1 calc R U .
C96 C 0.922(3) 0.3326(14) 0.961(2) 0.082(9) Uani 1 1 d . U .
H96A H 0.960890 0.348233 1.006293 0.098 Uiso 1 1 calc R U .
H96B H 0.853381 0.347668 0.958672 0.098 Uiso 1 1 calc R U .
C30 C 0.723(3) 0.1407(16) 0.182(2) 0.089(10) Uani 1 1 d . U .
H30 H 0.687056 0.166815 0.214750 0.107 Uiso 1 1 calc R U .
C45 C 0.489(2) 0.0706(14) 0.355(2) 0.089(10) Uani 1 1 d D U .
H45 H 0.477804 0.091530 0.403615 0.107 Uiso 1 1 calc R U .
C56 C 0.302(2) 0.4093(12) 0.478(2) 0.082(10) Uani 1 1 d . . .
H56 H 0.278545 0.441482 0.500512 0.098 Uiso 1 1 calc R U .
C25 C 0.514(2) 0.0707(11) 0.009(2) 0.068(8) Uani 1 1 d . U .
H25 H 0.471451 0.055304 -0.031467 0.081 Uiso 1 1 calc R U .
C97 C 0.977(3) 0.4051(14) 0.884(2) 0.084(9) Uani 1 1 d . U .
H97A H 1.021653 0.419373 0.927518 0.100 Uiso 1 1 calc R U .
H97B H 0.910226 0.421718 0.885234 0.100 Uiso 1 1 calc R U .
C5 C 0.754(3) 0.4054(17) 0.314(3) 0.101(11) Uani 1 1 d . U .
H5 H 0.819622 0.404437 0.339554 0.121 Uiso 1 1 calc R U .
C80 C 0.833(2) 0.2842(11) 0.733(2) 0.070(8) Uani 1 1 d . . .
H80A H 0.843686 0.311109 0.774965 0.084 Uiso 1 1 calc R U .
H80B H 0.782972 0.298614 0.692990 0.084 Uiso 1 1 calc R U .
C91 C 1.379(2) 0.3339(12) 0.9987(17) 0.066(7) Uani 1 1 d . U .
H91A H 1.451564 0.334761 1.013826 0.079 Uiso 1 1 calc R U .
H91B H 1.350988 0.370313 1.006596 0.079 Uiso 1 1 calc R U .
C50 C 0.262(2) 0.1686(13) 0.4893(17) 0.076(9) Uani 1 1 d . . .
H50 H 0.234484 0.164312 0.538606 0.091 Uiso 1 1 calc R U .
C81 C 0.704(2) 0.2459(13) 0.8014(18) 0.078(8) Uani 1 1 d . . .
H81A H 0.714368 0.274853 0.840768 0.094 Uiso 1 1 calc R U .
H81B H 0.651013 0.257689 0.761741 0.094 Uiso 1 1 calc R U .
C29 C 0.300(3) 0.1010(17) 0.028(3) 0.100(12) Uani 1 1 d . . .
H29A H 0.235909 0.118668 0.013682 0.150 Uiso 1 1 calc R U .
H29B H 0.311835 0.072559 -0.010271 0.150 Uiso 1 1 calc R U .
H29C H 0.298457 0.085189 0.080104 0.150 Uiso 1 1 calc R U .
C79 C 0.929(2) 0.2733(16) 0.6963(18) 0.083(9) Uani 1 1 d . . .
H79A H 0.958738 0.307792 0.680228 0.099 Uiso 1 1 calc R U .
H79B H 0.976854 0.256183 0.735405 0.099 Uiso 1 1 calc R U .
C26 C 0.483(2) 0.1163(12) 0.049(2) 0.070(8) Uani 1 1 d . . .
C59 C 0.530(3) 0.3184(14) 0.4912(18) 0.075(9) Uani 1 1 d . . .
H59 H 0.534690 0.283079 0.463573 0.091 Uiso 1 1 calc R U .
C84 C 1.007(2) 0.1725(12) 0.8960(17) 0.076(8) Uani 1 1 d . . .
H84A H 0.999357 0.132824 0.895815 0.091 Uiso 1 1 calc R U .
H84B H 0.947591 0.188590 0.867721 0.091 Uiso 1 1 calc R U .
C85 C 1.101(3) 0.1574(14) 0.7880(18) 0.080(9) Uani 1 1 d . . .
H85A H 1.040069 0.164432 0.753304 0.096 Uiso 1 1 calc R U .
H85B H 1.104913 0.118316 0.799445 0.096 Uiso 1 1 calc R U .
C88 C 1.285(3) 0.3074(15) 0.6869(19) 0.087(10) Uani 1 1 d . . .
H88A H 1.224903 0.320204 0.655278 0.105 Uiso 1 1 calc R U .
H88B H 1.343596 0.315276 0.656255 0.105 Uiso 1 1 calc R U .
C9 C 0.869(3) 0.324(2) 0.213(2) 0.117(15) Uani 1 1 d . . .
H9A H 0.842912 0.336775 0.161865 0.176 Uiso 1 1 calc R U .
H9B H 0.908370 0.352616 0.240034 0.176 Uiso 1 1 calc R U .
H9C H 0.911052 0.292310 0.207261 0.176 Uiso 1 1 calc R U .
C57 C 0.403(3) 0.3882(14) 0.5028(18) 0.089(11) Uani 1 1 d . . .
H57 H 0.447370 0.406607 0.539445 0.107 Uiso 1 1 calc R U .
C72 C 0.736(3) 0.0752(16) 0.831(2) 0.098(11) Uani 1 1 d . . .
H72A H 0.733175 0.040967 0.860442 0.117 Uiso 1 1 calc R U .
H72B H 0.781839 0.100266 0.861265 0.117 Uiso 1 1 calc R U .
C69 C 0.508(2) 0.1355(14) 0.6738(19) 0.080(9) Uani 1 1 d . . .
H69A H 0.518063 0.096115 0.679801 0.096 Uiso 1 1 calc R U .
H69B H 0.437298 0.142129 0.656804 0.096 Uiso 1 1 calc R U .
C95 C 0.918(2) 0.2727(17) 0.968(2) 0.093(9) Uani 1 1 d . U .
H95A H 0.890026 0.256713 0.918454 0.112 Uiso 1 1 calc R U .
H95B H 0.874372 0.262650 1.010174 0.112 Uiso 1 1 calc R U .
N5 N 0.917(2) 0.1525(13) 0.522(2) 0.101(9) Uani 1 1 d . . .
N8 N 1.294(2) 0.3401(14) 0.755(2) 0.100(9) Uani 1 1 d . U .
C60 C 0.617(2) 0.3540(18) 0.464(2) 0.102(13) Uani 1 1 d . U .
H60A H 0.605782 0.361809 0.408333 0.153 Uiso 1 1 calc R U .
H60B H 0.619164 0.387815 0.493871 0.153 Uiso 1 1 calc R U .
H60C H 0.680660 0.334822 0.473761 0.153 Uiso 1 1 calc R U .
C39 C 0.142(3) 0.1146(16) 0.256(2) 0.090(10) Uani 1 1 d . U .
H39 H 0.165419 0.147116 0.286178 0.108 Uiso 1 1 calc R U .
C13 C 0.469(3) 0.4155(19) 0.186(2) 0.103(11) Uani 1 1 d D U .
H13 H 0.451275 0.379852 0.161481 0.124 Uiso 1 1 calc R U .
C75 C 0.950(3) 0.0642(15) 0.570(3) 0.117(15) Uani 1 1 d . U .
H75A H 0.892759 0.052273 0.534615 0.141 Uiso 1 1 calc R U .
H75B H 1.000447 0.034870 0.570698 0.141 Uiso 1 1 calc R U .
C90 C 1.418(3) 0.3491(17) 0.868(2) 0.104(11) Uani 1 1 d . U .
H90A H 1.490446 0.344882 0.881372 0.125 Uiso 1 1 calc R U .
H90B H 1.400221 0.387699 0.872341 0.125 Uiso 1 1 calc R U .
C78 C 0.998(3) 0.229(2) 0.589(3) 0.110(13) Uani 1 1 d . U .
H78A H 1.044707 0.205400 0.619824 0.132 Uiso 1 1 calc R U .
H78B H 1.032977 0.263504 0.579250 0.132 Uiso 1 1 calc R U .
C67 C 0.6024(19) 0.1689(11) 0.4836(18) 0.065(8) Uani 1 1 d . . .
H67A H 0.573978 0.162226 0.429697 0.077 Uiso 1 1 calc R U .
H67B H 0.603667 0.208163 0.493369 0.077 Uiso 1 1 calc R U .
C74 C 0.886(3) 0.0202(18) 0.672(3) 0.112(13) Uani 1 1 d . U .
H74A H 0.941471 -0.006145 0.677111 0.134 Uiso 1 1 calc R U .
H74B H 0.831116 0.004128 0.637466 0.134 Uiso 1 1 calc R U .
C64 C 0.112(2) 0.2830(14) 0.363(2) 0.095(12) Uani 1 1 d . . .
H64A H 0.069362 0.267073 0.320537 0.143 Uiso 1 1 calc R U .
H64B H 0.136653 0.254509 0.399120 0.143 Uiso 1 1 calc R U .
H64C H 0.073263 0.309155 0.391449 0.143 Uiso 1 1 calc R U .
C89 C 1.393(3) 0.3303(18) 0.788(3) 0.107(12) Uani 1 1 d . U .
H89A H 1.440697 0.347338 0.753262 0.128 Uiso 1 1 calc R U .
H89B H 1.405344 0.290993 0.786610 0.128 Uiso 1 1 calc R U .
C86 C 1.199(2) 0.178(2) 0.7493(17) 0.093(11) Uani 1 1 d . . .
H86A H 1.258781 0.169728 0.784434 0.112 Uiso 1 1 calc R U .
H86B H 1.206053 0.158745 0.699163 0.112 Uiso 1 1 calc R U .
C4 C 0.695(4) 0.4474(19) 0.323(3) 0.119(13) Uani 1 1 d D U .
C47 C 0.541(2) 0.1083(13) 0.292(2) 0.077(8) Uani 1 1 d D U .
H47A H 0.556215 0.085965 0.246271 0.093 Uiso 1 1 calc R U .
H47B H 0.606138 0.121750 0.315843 0.093 Uiso 1 1 calc R U .
C20 C 0.569(2) 0.2375(11) 0.1205(19) 0.064(9) Uani 1 1 d . . .
C12 C 0.752(5) 0.538(3) 0.358(5) 0.19(2) Uani 1 1 d . U .
H12A H 0.773766 0.561139 0.402509 0.291 Uiso 1 1 calc R U .
H12B H 0.806997 0.535682 0.322310 0.291 Uiso 1 1 calc R U .
H12C H 0.693282 0.554211 0.329874 0.291 Uiso 1 1 calc R U .
C66 C 0.759(2) 0.1707(15) 0.4384(16) 0.077(10) Uani 1 1 d . . .
H66A H 0.766941 0.209809 0.448401 0.092 Uiso 1 1 calc R U .
H66B H 0.727906 0.165707 0.385000 0.092 Uiso 1 1 calc R U .
C73 C 0.848(3) 0.0321(16) 0.752(2) 0.094(10) Uani 1 1 d . U .
H73A H 0.828017 -0.002397 0.775066 0.113 Uiso 1 1 calc R U .
H73B H 0.904418 0.046833 0.785228 0.113 Uiso 1 1 calc R U .
C42 C 0.305(3) -0.0467(14) 0.144(2) 0.083(9) Uani 1 1 d . U .
H42 H 0.240558 -0.043672 0.111450 0.100 Uiso 1 1 calc R U .
C6 C 0.718(3) 0.3596(15) 0.2627(17) 0.077(9) Uani 1 1 d . . .
C41 C 0.048(3) 0.0923(19) 0.297(3) 0.116(13) Uani 1 1 d . U .
H41A H -0.006147 0.119174 0.292747 0.174 Uiso 1 1 calc R U .
H41B H 0.024462 0.058996 0.270784 0.174 Uiso 1 1 calc R U .
H41C H 0.066334 0.084964 0.351954 0.174 Uiso 1 1 calc R U .
C83 C 1.018(3) 0.1933(15) 0.979(2) 0.088(10) Uani 1 1 d . . .
H83A H 0.959238 0.180930 1.006779 0.105 Uiso 1 1 calc R U .
H83B H 1.078362 0.176751 1.005613 0.105 Uiso 1 1 calc R U .
C46 C 0.566(3) 0.0246(17) 0.373(3) 0.121(17) Uani 1 1 d . . .
H46A H 0.628196 0.039715 0.397657 0.181 Uiso 1 1 calc R U .
H46B H 0.537812 -0.001237 0.409171 0.181 Uiso 1 1 calc R U .
H46C H 0.580342 0.006275 0.324591 0.181 Uiso 1 1 calc R U .
C44 C 0.301(3) -0.1005(17) 0.190(3) 0.108(12) Uani 1 1 d . U .
H44A H 0.246877 -0.098723 0.225746 0.162 Uiso 1 1 calc R U .
H44B H 0.288883 -0.130411 0.153330 0.162 Uiso 1 1 calc R U .
H44C H 0.365201 -0.106175 0.220147 0.162 Uiso 1 1 calc R U .
C15 C 0.476(4) 0.456(2) 0.116(3) 0.130(15) Uani 1 1 d . U .
H15A H 0.410055 0.460330 0.088348 0.195 Uiso 1 1 calc R U .
H15B H 0.499137 0.491417 0.136312 0.195 Uiso 1 1 calc R U .
H15C H 0.524014 0.442738 0.079451 0.195 Uiso 1 1 calc R U .
C99 C 1.169(3) 0.409(2) 0.722(3) 0.125(15) Uani 1 1 d . U .
H99A H 1.139611 0.386001 0.679095 0.150 Uiso 1 1 calc R U .
H99B H 1.159578 0.446975 0.708247 0.150 Uiso 1 1 calc R U .
C32 C 0.776(3) 0.1002(18) 0.236(2) 0.104(13) Uani 1 1 d . . .
H32A H 0.725987 0.080397 0.264106 0.156 Uiso 1 1 calc R U .
H32B H 0.813525 0.074992 0.205019 0.156 Uiso 1 1 calc R U .
H32C H 0.822043 0.118927 0.273495 0.156 Uiso 1 1 calc R U .
C10 C 0.730(5) 0.491(2) 0.382(4) 0.159(16) Uani 1 1 d D U .
H10 H 0.790288 0.476240 0.413880 0.191 Uiso 1 1 calc R U .
C40 C 0.107(3) 0.1347(17) 0.172(2) 0.099(11) Uani 1 1 d . U .
H40A H 0.050716 0.159842 0.175505 0.149 Uiso 1 1 calc R U .
H40B H 0.162585 0.153076 0.148645 0.149 Uiso 1 1 calc R U .
H40C H 0.085286 0.103902 0.139418 0.149 Uiso 1 1 calc R U .
C93 C 1.176(2) 0.2580(15) 1.077(2) 0.087(9) Uani 1 1 d . U .
H93A H 1.195315 0.262120 1.133451 0.104 Uiso 1 1 calc R U .
H93B H 1.195395 0.221587 1.060270 0.104 Uiso 1 1 calc R U .
C61 C 0.548(3) 0.3070(18) 0.576(3) 0.108(13) Uani 1 1 d . U .
H61A H 0.616268 0.292801 0.586256 0.162 Uiso 1 1 calc R U .
H61B H 0.541056 0.340358 0.605955 0.162 Uiso 1 1 calc R U .
H61C H 0.499461 0.280421 0.592379 0.162 Uiso 1 1 calc R U .
C3 C 0.616(4) 0.453(2) 0.279(3) 0.118(14) Uani 1 1 d . U .
H3 H 0.584416 0.487382 0.276644 0.141 Uiso 1 1 calc R U .
C87 C 1.277(4) 0.252(2) 0.692(4) 0.14(3) Uani 0.97(12) 1 d . U P
H87A H 1.340646 0.237545 0.717056 0.162 Uiso 0.97(12) 1 calc R U P
H87B H 1.269892 0.236840 0.638261 0.162 Uiso 0.97(12) 1 calc R U P
C98 C 1.028(3) 0.4160(16) 0.795(2) 0.096(10) Uani 1 1 d . U .
H98A H 0.986793 0.398079 0.752685 0.115 Uiso 1 1 calc R U .
H98B H 1.030556 0.455066 0.783953 0.115 Uiso 1 1 calc R U .
C43 C 0.383(4) -0.047(2) 0.091(3) 0.127(15) Uani 1 1 d . U .
H43A H 0.374631 -0.077553 0.055312 0.190 Uiso 1 1 calc R U .
H43B H 0.379152 -0.013214 0.059772 0.190 Uiso 1 1 calc R U .
H43C H 0.448230 -0.048665 0.119792 0.190 Uiso 1 1 calc R U .
C100 C 1.278(3) 0.3959(18) 0.739(3) 0.110(13) Uani 1 1 d . U .
H10A H 1.315542 0.405925 0.692541 0.132 Uiso 1 1 calc R U .
H10B H 1.305310 0.417628 0.783631 0.132 Uiso 1 1 calc R U .
C14 C 0.378(3) 0.434(2) 0.229(3) 0.139(17) Uani 1 1 d D U .
H14A H 0.319318 0.436167 0.192503 0.209 Uiso 1 1 calc R U .
H14B H 0.365524 0.407126 0.270088 0.209 Uiso 1 1 calc R U .
H14C H 0.392082 0.468756 0.253518 0.209 Uiso 1 1 calc R U .
C11 C 0.635(6) 0.504(3) 0.448(5) 0.21(3) Uani 1 1 d . U .
H11A H 0.612241 0.469816 0.469978 0.322 Uiso 1 1 calc R U .
H11B H 0.660978 0.527459 0.489976 0.322 Uiso 1 1 calc R U .
H11C H 0.577666 0.521396 0.419100 0.322 Uiso 1 1 calc R U .

loop_
_atom_site_aniso_label
_atom_site_aniso_U_11
_atom_site_aniso_U_22
_atom_site_aniso_U_33
_atom_site_aniso_U_23
_atom_site_aniso_U_13
_atom_site_aniso_U_12
W1 0.0633(6) 0.0554(6) 0.0498(6) -0.0011(5) 0.0064(4) -0.0049(5)
W2 0.0625(6) 0.0544(6) 0.0486(6) -0.0027(5) 0.0072(4) -0.0037(5)
K3 0.063(3) 0.059(3) 0.057(3) -0.002(3) 0.003(3) -0.003(3)
K4 0.073(4) 0.070(4) 0.059(4) -0.002(3) 0.000(3) 0.000(3)
N3 0.043(9) 0.059(12) 0.033(8) -0.007(10) 0.011(7) 0.000(10)
O1 0.062(11) 0.108(16) 0.051(11) 0.006(11) 0.020(9) -0.016(11)
C33 0.034(6) 0.036(6) 0.034(6) 0.001(5) 0.017(5) 0.001(5)
N4 0.068(9) 0.049(8) 0.034(7) -0.006(8) 0.023(7) 0.002(9)
O2 0.050(10) 0.120(17) 0.068(12) 0.001(12) 0.006(9) -0.006(10)
C51 0.072(17) 0.055(15) 0.030(13) 0.004(11) 0.014(11) -0.011(12)
N1 0.062(9) 0.041(10) 0.065(10) 0.015(8) 0.004(8) -0.017(7)
O11 0.084(7) 0.081(8) 0.086(8) -0.001(6) 0.006(6) 0.009(6)
O3 0.097(16) 0.086(15) 0.080(16) 0.025(13) 0.002(13) -0.001(13)
C19 0.068(18) 0.10(2) 0.031(13) -0.016(14) -0.002(12) -0.016(16)
C48 0.053(13) 0.039(12) 0.056(15) 0.008(11) -0.020(12) 0.002(10)
C17 0.056(15) 0.086(19) 0.052(15) 0.010(13) 0.006(13) -0.004(14)
N2 0.051(8) 0.056(10) 0.071(10) -0.020(9) -0.007(8) 0.014(8)
C49 0.058(8) 0.059(8) 0.055(8) 0.002(6) 0.005(6) -0.003(6)
C54 0.070(16) 0.054(14) 0.043(13) -0.004(11) 0.021(12) -0.008(12)
O7 0.067(6) 0.069(6) 0.065(6) -0.004(6) 0.004(5) -0.001(5)
C1 0.046(7) 0.050(7) 0.056(8) 0.001(6) 0.005(6) -0.011(5)
C58 0.066(16) 0.062(16) 0.064(17) -0.007(14) 0.012(13) 0.018(13)
O5 0.068(13) 0.078(15) 0.092(17) -0.013(12) 0.029(12) -0.001(10)
C34 0.051(14) 0.09(2) 0.074(19) -0.015(16) -0.012(13) 0.023(13)
C53 0.12(3) 0.041(14) 0.045(16) -0.002(12) 0.007(17) 0.000(16)
O6 0.078(13) 0.092(15) 0.064(13) -0.020(11) -0.011(10) -0.022(11)
N6 0.058(14) 0.12(2) 0.072(16) 0.000(17) 0.006(12) 0.007(14)
C92 0.087(11) 0.087(11) 0.087(11) 0.000(6) 0.002(6) -0.002(6)
C62 0.056(14) 0.062(15) 0.058(15) 0.000(13) 0.002(12) 0.010(12)
N7 0.068(8) 0.074(8) 0.067(8) -0.001(6) 0.005(6) 0.003(6)
C28 0.078(18) 0.16(4) 0.027(11) 0.004(16) -0.013(12) 0.008(19)
O8 0.075(11) 0.077(11) 0.071(11) 0.000(6) 0.009(6) 0.003(6)
C22 0.049(15) 0.075(19) 0.10(2) -0.047(18) 0.011(15) -0.006(13)
C24 0.098(19) 0.051(15) 0.064(18) -0.018(13) 0.009(16) -0.010(13)
O9 0.090(8) 0.090(8) 0.091(8) -0.002(6) 0.006(6) -0.006(6)
O10 0.063(12) 0.093(14) 0.088(15) 0.000(12) -0.007(10) 0.026(10)
C36 0.066(16) 0.050(14) 0.078(19) -0.016(13) 0.009(14) -0.008(12)
C68 0.063(16) 0.13(3) 0.043(14) -0.001(17) -0.005(13) -0.004(17)
C23 0.064(17) 0.11(3) 0.055(17) -0.006(18) 0.005(14) -0.008(17)
C35 0.09(2) 0.068(19) 0.12(3) 0.01(2) -0.01(2) 0.014(17)
C38 0.079(18) 0.065(16) 0.053(16) -0.020(13) 0.000(13) 0.024(14)
C70 0.09(2) 0.10(2) 0.067(18) -0.032(18) 0.023(16) 0.001(16)
C52 0.041(15) 0.042(12) 0.066(19) 0.007(12) -0.027(12) 0.010(10)
C2 0.12(3) 0.076(19) 0.034(13) 0.013(13) 0.005(15) 0.040(18)
C94 0.089(10) 0.090(10) 0.088(10) -0.002(6) 0.008(6) 0.001(6)
C21 0.049(14) 0.056(16) 0.08(2) -0.008(15) -0.012(13) 0.009(12)
C18 0.13(3) 0.08(2) 0.049(16) 0.020(13) 0.033(18) -0.04(2)
C65 0.079(10) 0.086(10) 0.079(10) -0.002(6) 0.007(6) -0.001(6)
O4 0.105(17) 0.104(17) 0.13(2) -0.040(16) 0.076(16) -0.020(14)
C63 0.08(2) 0.08(2) 0.10(3) 0.02(2) 0.026(19) -0.012(17)
O12 0.091(14) 0.12(2) 0.12(2) 0.030(17) -0.032(15) -0.049(13)
C27 0.051(14) 0.08(2) 0.08(2) -0.019(17) 0.008(14) 0.024(14)
C77 0.093(11) 0.093(11) 0.090(11) -0.002(6) 0.008(6) -0.004(6)
C31 0.033(11) 0.11(3) 0.10(2) 0.01(2) 0.009(13) -0.008(14)
C8 0.069(18) 0.17(4) 0.08(2) 0.01(2) 0.005(16) -0.01(2)
C82 0.058(15) 0.10(3) 0.072(18) -0.027(17) 0.024(13) 0.012(14)
C37 0.059(17) 0.12(3) 0.08(2) -0.01(2) 0.003(15) 0.019(17)
C71 0.069(18) 0.10(2) 0.07(2) -0.010(18) 0.032(15) -0.001(17)
C7 0.039(13) 0.13(3) 0.08(2) -0.03(2) 0.007(14) 0.011(16)
C16 0.061(9) 0.064(9) 0.060(9) 0.004(6) 0.007(6) -0.004(6)
C76 0.081(19) 0.11(2) 0.057(17) -0.018(16) 0.037(15) -0.010(18)
C55 0.049(14) 0.053(15) 0.14(3) -0.033(18) 0.016(17) 0.004(12)
C96 0.082(10) 0.082(10) 0.082(10) 0.003(6) 0.006(6) 0.004(6)
C30 0.089(11) 0.091(11) 0.087(11) 0.001(6) 0.007(6) -0.003(6)
C45 0.087(11) 0.090(11) 0.091(11) 0.002(6) 0.006(6) 0.004(6)
C56 0.09(2) 0.050(16) 0.11(3) -0.004(17) 0.04(2) 0.023(15)
C25 0.059(14) 0.058(15) 0.09(2) 0.005(15) 0.031(15) -0.008(12)
C97 0.082(10) 0.084(10) 0.085(10) 0.000(6) 0.005(6) 0.000(6)
C5 0.101(12) 0.099(13) 0.102(13) -0.001(6) 0.007(6) -0.004(6)
C80 0.059(16) 0.058(17) 0.09(2) -0.009(15) -0.012(15) -0.015(12)
C91 0.068(9) 0.066(9) 0.063(9) 0.001(6) 0.002(6) -0.002(6)
C50 0.084(19) 0.10(3) 0.046(15) -0.009(15) 0.017(14) -0.019(17)
C81 0.10(2) 0.09(2) 0.050(16) -0.008(16) 0.011(16) 0.019(18)
C29 0.09(2) 0.10(3) 0.11(3) 0.00(2) 0.00(2) 0.01(2)
C79 0.085(19) 0.09(2) 0.071(18) -0.019(19) -0.008(15) -0.018(19)
C26 0.048(14) 0.066(17) 0.10(2) -0.021(16) 0.002(14) -0.008(12)
C59 0.10(2) 0.08(2) 0.048(16) -0.010(15) -0.003(15) 0.003(17)
C84 0.10(2) 0.07(2) 0.058(16) -0.002(14) -0.008(15) -0.012(15)
C85 0.11(3) 0.075(19) 0.053(17) 0.009(15) -0.016(17) -0.003(18)
C88 0.10(2) 0.10(3) 0.059(18) -0.007(19) 0.025(17) -0.02(2)
C9 0.11(3) 0.18(4) 0.07(2) 0.02(3) 0.00(2) -0.03(3)
C57 0.14(3) 0.08(2) 0.049(17) -0.030(16) 0.015(18) 0.01(2)
C72 0.11(3) 0.09(2) 0.09(3) 0.04(2) 0.02(2) 0.00(2)
C69 0.052(14) 0.10(2) 0.09(2) 0.011(19) 0.028(15) -0.023(15)
C95 0.092(10) 0.094(11) 0.093(11) 0.000(6) 0.007(6) 0.003(6)
N5 0.10(2) 0.09(2) 0.11(2) 0.008(18) -0.016(18) -0.014(17)
N8 0.100(10) 0.100(10) 0.099(11) -0.002(6) 0.004(6) -0.004(6)
C60 0.067(18) 0.13(3) 0.11(3) -0.06(2) 0.027(18) -0.023(19)
C39 0.089(11) 0.093(11) 0.089(11) -0.001(6) 0.005(6) 0.003(6)
C13 0.11(3) 0.14(3) 0.06(2) -0.002(19) 0.025(19) -0.01(2)
C75 0.14(3) 0.08(2) 0.14(4) 0.01(2) 0.07(3) 0.05(2)
C90 0.103(12) 0.105(13) 0.105(13) -0.001(6) 0.007(6) -0.002(6)
C78 0.111(14) 0.112(14) 0.108(14) -0.001(6) 0.007(6) -0.003(6)
C67 0.055(14) 0.063(17) 0.078(18) 0.032(14) 0.017(13) -0.008(11)
C74 0.112(14) 0.110(14) 0.114(14) 0.001(6) 0.008(6) 0.001(6)
C64 0.09(2) 0.09(3) 0.10(3) 0.03(2) -0.016(19) -0.043(18)
C89 0.106(13) 0.109(13) 0.105(13) -0.001(6) 0.009(6) -0.001(6)
C86 0.09(2) 0.14(4) 0.048(15) 0.00(2) 0.025(15) -0.02(3)
C4 0.117(14) 0.119(14) 0.121(14) 0.000(6) 0.006(6) 0.000(6)
C47 0.068(11) 0.078(12) 0.086(13) 0.015(10) 0.007(10) 0.005(10)
C20 0.08(2) 0.055(18) 0.060(19) -0.018(14) 0.033(16) -0.030(15)
C12 0.20(3) 0.19(2) 0.20(3) 0.001(13) 0.016(13) -0.004(13)
C66 0.065(16) 0.12(3) 0.050(14) 0.027(17) 0.006(12) 0.002(16)
C73 0.093(11) 0.092(11) 0.097(12) 0.001(6) 0.005(6) 0.001(6)
C42 0.085(10) 0.081(10) 0.084(10) -0.002(6) 0.006(6) -0.001(6)
C6 0.09(2) 0.10(2) 0.046(15) -0.031(16) 0.016(15) 0.002(18)
C41 0.112(16) 0.123(17) 0.113(17) 0.004(12) 0.013(12) 0.006(12)
C83 0.10(2) 0.09(3) 0.08(2) 0.008(19) 0.007(17) -0.013(18)
C46 0.10(3) 0.12(3) 0.14(4) 0.08(3) -0.01(2) -0.04(2)
C44 0.115(16) 0.105(16) 0.105(16) -0.003(12) 0.017(12) -0.003(11)
C15 0.134(18) 0.126(18) 0.129(18) 0.014(12) 0.000(12) 0.004(12)
C99 0.125(16) 0.124(16) 0.125(16) 0.002(6) 0.009(6) 0.001(6)
C32 0.13(3) 0.12(3) 0.06(2) 0.03(2) 0.03(2) -0.02(3)
C10 0.160(17) 0.158(17) 0.160(17) -0.003(6) 0.011(6) -0.001(6)
C40 0.098(12) 0.102(12) 0.098(12) 0.000(6) 0.009(6) 0.002(6)
C93 0.089(10) 0.089(11) 0.084(11) 0.001(6) 0.005(6) -0.002(6)
C61 0.107(14) 0.108(14) 0.108(14) -0.002(6) 0.006(6) 0.002(6)
C3 0.119(15) 0.116(15) 0.118(15) 0.001(6) 0.007(6) 0.000(6)
C87 0.14(3) 0.14(3) 0.13(3) 0.000(6) 0.009(7) -0.002(6)
C98 0.096(11) 0.094(11) 0.098(11) 0.001(6) 0.005(6) -0.001(6)
C43 0.127(16) 0.126(16) 0.127(16) -0.003(6) 0.010(6) 0.000(6)
C100 0.111(14) 0.108(14) 0.111(14) 0.002(6) 0.008(6) -0.002(6)
C14 0.136(19) 0.14(2) 0.14(2) -0.004(12) 0.020(12) 0.007(12)
C11 0.21(3) 0.21(3) 0.21(3) -0.002(13) 0.014(13) -0.001(13)

loop_
_atom_type_symbol
_atom_type_description
_atom_type_scat_dispersion_real
_atom_type_scat_dispersion_imag
_atom_type_scat_source
C C 0.0033 0.0016 'International Tables Vol C Tables 4.2.6.8 and 6.1.1.4'
H H 0.0000 0.0000 'International Tables Vol C Tables 4.2.6.8 and 6.1.1.4'
N N 0.0061 0.0033 'International Tables Vol C Tables 4.2.6.8 and 6.1.1.4'
O O 0.0106 0.0060 'International Tables Vol C Tables 4.2.6.8 and 6.1.1.4'
K K 0.2009 0.2494 'International Tables Vol C Tables 4.2.6.8 and 6.1.1.4'
W W -0.8490 6.8722 'International Tables Vol C Tables 4.2.6.8 and 6.1.1.4'

loop_
_geom_angle_atom_site_label_1
_geom_angle_atom_site_label_2
_geom_angle_atom_site_label_3
_geom_angle
N4 W1 W2 92.0(7)
N4 W1 N1 173.6(10)
W2 W1 N1 93.2(5)
N2 W2 N3 179.1(12)
N2 W2 W1 89.7(7)
N3 W2 W1 89.4(7)
N2 W2 C47 91.2(10)
N3 W2 C47 89.3(10)
W1 W2 C47 123.0(8)
O1 K3 O2 61.2(6)
O1 K3 O3 124.0(7)
O2 K3 O3 94.3(7)
O1 K3 O5 135.2(7)
O2 K3 O5 99.6(7)
O3 K3 O5 95.7(7)
O1 K3 O4 97.2(8)
O2 K3 O4 131.8(8)
O3 K3 O4 60.9(8)
O5 K3 O4 121.9(8)
O1 K3 O6 98.4(6)
O2 K3 O6 127.2(7)
O3 K3 O6 132.5(7)
O5 K3 O6 59.4(6)
O4 K3 O6 96.5(7)
O1 K3 N5 61.7(7)
O2 K3 N5 122.8(8)
O3 K3 N5 120.9(9)
O5 K3 N5 117.6(8)
O4 K3 N5 60.1(9)
O6 K3 N5 58.7(8)
O1 K3 N6 120.6(6)
O2 K3 N6 59.6(6)
O3 K3 N6 57.7(8)
O5 K3 N6 61.2(7)
O4 K3 N6 118.4(8)
O6 K3 N6 120.4(8)
N5 K3 N6 177.6(8)
O1 K3 C75 80.3(10)
O2 K3 C75 128.3(10)
O3 K3 C75 79.2(9)
O5 K3 C75 131.9(10)
O4 K3 C75 19.7(10)
O6 K3 C75 89.1(9)
N5 K3 C75 42.0(9)
N6 K3 C75 136.9(9)
O1 K3 C68 41.4(6)
O2 K3 C68 20.7(7)
O3 K3 C68 101.8(8)
O5 K3 C68 117.5(8)
O4 K3 C68 119.0(9)
O6 K3 C68 125.3(8)
N5 K3 C68 103.0(8)
N6 K3 C68 79.3(7)
C75 K3 C68 110.3(11)
O9 K4 O7 120.2(7)
O9 K4 O10 61.5(7)
O7 K4 O10 100.1(7)
O9 K4 O12 96.1(7)
O7 K4 O12 138.1(6)
O10 K4 O12 116.2(8)
O9 K4 O8 99.0(7)
O7 K4 O8 57.7(6)
O10 K4 O8 140.0(7)
O12 K4 O8 99.4(9)
O9 K4 O11 136.8(7)
O7 K4 O11 99.0(6)
O10 K4 O11 96.4(7)
O12 K4 O11 58.7(8)
O8 K4 O11 118.3(7)
O9 K4 N8 60.9(8)
O7 K4 N8 119.0(8)
O10 K4 N8 120.9(8)
O12 K4 N8 59.4(10)
O8 K4 N8 62.0(8)
O11 K4 N8 116.9(8)
O9 K4 N7 121.3(7)
O7 K4 N7 60.7(6)
O10 K4 N7 61.1(7)
O12 K4 N7 119.1(8)
O8 K4 N7 117.3(7)
O11 K4 N7 61.4(7)
N8 K4 N7 177.8(8)
C48 N3 C52 116(2)
C48 N3 W2 121.5(18)
C52 N3 W2 122.4(19)
C67 O1 C66 109(2)
C67 O1 K3 113.2(17)
C66 O1 K3 115.1(16)
C34 C33 C38 119(2)
C34 C33 C48 122(2)
C38 C33 C48 118.0(18)
C52 N4 C53 119(2)
C52 N4 W1 120(2)
C53 N4 W1 122(2)
C68 O2 C69 114(2)
C68 O2 K3 113.0(18)
C69 O2 K3 119.2(18)
C52 C51 C50 124(3)
C16 N1 C20 124(3)
C16 N1 W1 120(2)
C20 N1 W1 114.7(15)
C97 O11 C96 106(2)
C97 O11 K4 112.7(18)
C96 O11 K4 113.9(17)
C73 O3 C72 115(3)
C73 O3 K3 115(2)
C72 O3 K3 119(2)
C18 C19 C20 117(3)
C49 C48 N3 125(3)
C49 C48 C33 118(2)
N3 C48 C33 117(2)
C18 C17 C16 127(3)
C21 N2 C20 114(2)
C21 N2 W2 119(2)
C20 N2 W2 125.7(18)
C48 C49 C50 120(3)
C55 C54 C53 116(3)
C55 C54 C62 121(3)
C53 C54 C62 124(2)
C85 O7 C84 107(2)
C85 O7 K4 124.2(18)
C84 O7 K4 117.7(16)
C6 C1 C16 122(3)
C6 C1 C2 120(3)
C16 C1 C2 118(2)
C53 C58 C57 123(3)
C53 C58 C59 120(3)
C57 C58 C59 117(3)
C80 O5 C81 108(2)
C80 O5 K3 112.1(17)
C81 O5 K3 112.8(17)
C33 C34 C35 119(3)
C33 C34 C45 114(3)
C35 C34 C45 120(3)
C58 C53 N4 125(3)
C58 C53 C54 121(3)
N4 C53 C54 114(3)
C78 O6 C79 117(3)
C78 O6 K3 117(2)
C79 O6 K3 115.2(19)
C71 N6 C70 108(3)
C71 N6 C82 113(3)
C70 N6 C82 109(3)
C71 N6 K3 110.7(18)
C70 N6 K3 109.8(19)
C82 N6 K3 106.9(17)
C91 C92 O10 112(3)
C54 C62 C64 113(2)
C54 C62 C63 115(2)
C64 C62 C63 108(2)
C94 N7 C83 112(3)
C94 N7 C95 114(3)
C83 N7 C95 105(2)
C94 N7 K4 106.4(19)
C83 N7 K4 110(2)
C95 N7 K4 109.5(19)
C86 O8 C87 112(3)
C86 O8 K4 114.2(18)
C87 O8 K4 113(3)
C23 C22 C21 124(3)
C23 C22 C30 117(3)
C21 C22 C30 118(3)
C25 C24 C23 122(3)
C90 O9 C91 113(3)
C90 O9 K4 119(2)
C91 O9 K4 113.6(18)
C93 O10 C92 112(3)
C93 O10 K4 113.2(19)
C92 O10 K4 111(2)
C35 C36 C37 116(3)
C35 C36 C42 121(3)
C37 C36 C42 122(3)
O2 C68 C67 111(3)
O2 C68 K3 46.3(13)
C67 C68 K3 78.1(15)
C22 C23 C24 118(3)
C36 C35 C34 122(3)
C37 C38 C33 122(2)
C37 C38 C39 117(3)
C33 C38 C39 121(2)
N6 C70 C69 111(2)
N4 C52 C51 125(3)
N4 C52 N3 116(2)
C51 C52 N3 120(2)
C1 C2 C13 126(3)
C1 C2 C3 112(3)
C13 C2 C3 122(3)
N7 C94 C93 116(3)
N2 C21 C22 123(2)
N2 C21 C26 122(2)
C22 C21 C26 115(3)
C19 C18 C17 119(3)
N5 C65 C66 114(3)
C75 O4 C74 118(3)
C75 O4 K3 111(3)
C74 O4 K3 111(2)
C98 O12 C99 106(3)
C98 O12 K4 123(2)
C99 O12 K4 118(3)
C26 C27 C29 110(3)
C26 C27 C28 109(3)
C29 C27 C28 106(3)
N5 C77 C78 115(3)
C81 C82 N6 115(3)
C38 C37 C36 120(3)
C72 C71 N6 114(3)
C9 C7 C8 108(3)
C9 C7 C6 110(4)
C8 C7 C6 113(3)
N1 C16 C17 112(3)
N1 C16 C1 120(3)
C17 C16 C1 126(3)
C75 C76 N5 109(3)
C56 C55 C54 124(3)
C95 C96 O11 109(3)
C32 C30 C31 110(3)
C32 C30 C22 116(3)
C31 C30 C22 106(3)
C46 C45 C34 113(3)
C46 C45 C47 105(3)
C34 C45 C47 108(3)
C55 C56 C57 121(3)
C24 C25 C26 120(3)
O11 C97 C98 102(3)
C4 C5 C6 120(4)
O5 C80 C79 108(3)
C92 C91 O9 108(3)
C51 C50 C49 115(2)
C82 C81 O5 107(2)
O6 C79 C80 112(2)
C25 C26 C21 120(3)
C25 C26 C27 121(3)
C21 C26 C27 118(3)
C61 C59 C58 114(3)
C61 C59 C60 109(3)
C58 C59 C60 114(3)
O7 C84 C83 107(2)
O7 C85 C86 104(3)
C87 C88 N8 121(4)
C58 C57 C56 115(3)
C71 C72 O3 106(3)
O2 C69 C70 110(2)
C96 C95 N7 109(3)
C77 N5 C76 110(3)
C77 N5 C65 105(3)
C76 N5 C65 109(3)
C77 N5 K3 112(2)
C76 N5 K3 112(2)
C65 N5 K3 109(2)
C89 N8 C88 105(3)
C89 N8 C100 112(3)
C88 N8 C100 112(4)
C89 N8 K4 104(3)
C88 N8 K4 109(2)
C100 N8 K4 115(3)
C38 C39 C40 115(3)
C38 C39 C41 113(3)
C40 C39 C41 109(3)
C2 C13 C14 120(3)
C2 C13 C15 111(3)
C14 C13 C15 106(4)
O4 C75 C76 122(4)
O4 C75 K3 50(2)
C76 C75 K3 88.3(18)
O9 C90 C89 107(3)
O6 C78 C77 109(3)
O1 C67 C68 105(2)
O4 C74 C73 110(4)
N8 C89 C90 117(4)
O8 C86 C85 110(3)
C3 C4 C5 120(5)
C3 C4 C10 122(5)
C5 C4 C10 118(5)
C45 C47 W2 115(2)
N1 C20 C19 121(3)
N1 C20 N2 116(2)
C19 C20 N2 123(3)
O1 C66 C65 109(3)
O3 C73 C74 117(4)
C43 C42 C36 116(3)
C43 C42 C44 112(4)
C36 C42 C44 108(3)
C1 C6 C5 121(3)
C1 C6 C7 122(3)
C5 C6 C7 117(3)
N7 C83 C84 116(3)
C100 C99 O12 104(4)
C12 C10 C4 119(6)
C12 C10 C11 103(6)
C4 C10 C11 110(5)
O10 C93 C94 107(3)
C4 C3 C2 125(4)
C88 C87 O8 115(4)
O12 C98 C97 106(3)
N8 C100 C99 112(4)

loop_
_geom_bond_atom_site_label_1
_geom_bond_atom_site_label_2
_geom_bond_distance
W1 N4 2.154(17)
W1 W2 2.2353(14)
W1 N1 2.27(2)
W2 N2 2.06(2)
W2 N3 2.112(17)
W2 C47 2.38(3)
K3 O1 2.76(2)
K3 O2 2.770(19)
K3 O3 2.81(2)
K3 O5 2.86(2)
K3 O4 2.86(3)
K3 O6 2.89(2)
K3 N5 2.95(4)
K3 N6 3.04(3)
K3 C75 3.51(3)
K3 C68 3.53(3)
K4 O9 2.77(2)
K4 O7 2.80(2)
K4 O10 2.81(2)
K4 O12 2.81(3)
K4 O8 2.87(2)
K4 O11 2.89(2)
K4 N8 2.97(4)
K4 N7 2.98(3)
N3 C48 1.38(3)
N3 C52 1.40(4)
O1 C67 1.39(3)
O1 C66 1.42(3)
C33 C34 1.29(3)
C33 C38 1.46(3)
C33 C48 1.52(3)
N4 C52 1.31(4)
N4 C53 1.39(4)
O2 C68 1.35(3)
O2 C69 1.39(3)
C51 C52 1.36(4)
C51 C50 1.38(4)
N1 C16 1.34(3)
N1 C20 1.34(3)
O11 C97 1.46(4)
O11 C96 1.51(4)
O3 C73 1.32(4)
O3 C72 1.46(5)
C19 C18 1.33(4)
C19 C20 1.38(4)
C48 C49 1.32(4)
C17 C18 1.34(4)
C17 C16 1.35(4)
N2 C21 1.42(4)
N2 C20 1.45(4)
C49 C50 1.44(4)
C54 C55 1.40(4)
C54 C53 1.45(4)
C54 C62 1.47(4)
O7 C85 1.42(4)
O7 C84 1.48(4)
C1 C6 1.29(4)
C1 C16 1.43(4)
C1 C2 1.47(4)
C58 C53 1.34(4)
C58 C57 1.37(4)
C58 C59 1.49(4)
O5 C80 1.43(3)
O5 C81 1.47(3)
C34 C35 1.49(5)
C34 C45 1.59(4)
O6 C78 1.37(4)
O6 C79 1.40(3)
N6 C71 1.45(4)
N6 C70 1.48(4)
N6 C82 1.55(4)
C92 C91 1.43(5)
C92 O10 1.43(4)
C62 C64 1.58(4)
C62 C63 1.59(4)
N7 C94 1.41(4)
N7 C83 1.44(4)
N7 C95 1.55(4)
C28 C27 1.56(4)
O8 C86 1.37(5)
O8 C87 1.48(6)
C22 C23 1.31(4)
C22 C21 1.45(4)
C22 C30 1.54(4)
C24 C25 1.32(4)
C24 C23 1.46(4)
O9 C90 1.39(4)
O9 C91 1.45(4)
O10 C93 1.41(4)
C36 C35 1.35(4)
C36 C37 1.48(4)
C36 C42 1.52(4)
C68 C67 1.54(4)
C38 C37 1.32(4)
C38 C39 1.48(4)
C70 C69 1.52(4)
C2 C13 1.47(5)
C2 C3 1.52(6)
C94 C93 1.48(4)
C21 C26 1.46(4)
C65 N5 1.49(4)
C65 C66 1.51(4)
O4 C75 1.27(5)
O4 C74 1.38(5)
O12 C98 1.33(4)
O12 C99 1.60(6)
C27 C26 1.49(4)
C27 C29 1.53(5)
C77 N5 1.42(4)
C77 C78 1.48(5)
C31 C30 1.53(5)
C8 C7 1.49(5)
C82 C81 1.45(4)
C71 C72 1.45(5)
C7 C9 1.36(5)
C7 C6 1.56(5)
C76 C75 1.44(5)
C76 N5 1.48(4)
C55 C56 1.29(5)
C96 C95 1.49(5)
C30 C32 1.50(5)
C45 C46 1.55(5)
C45 C47 1.62(2)
C56 C57 1.49(5)
C25 C26 1.40(4)
C97 C98 1.72(5)
C5 C4 1.33(6)
C5 C6 1.50(5)
C80 C79 1.49(4)
C59 C61 1.49(5)
C59 C60 1.55(5)
C84 C83 1.51(4)
C85 C86 1.59(5)
C88 C87 1.39(6)
C88 N8 1.43(4)
N8 C89 1.42(5)
N8 C100 1.43(5)
C39 C40 1.56(5)
C39 C41 1.58(5)
C13 C14 1.53(2)
C13 C15 1.57(6)
C90 C89 1.46(5)
C74 C73 1.52(6)
C4 C3 1.27(6)
C4 C10 1.53(2)
C12 C10 1.30(8)
C42 C43 1.42(6)
C42 C44 1.56(5)
C99 C100 1.50(6)
C10 C11 1.78(9)
